data_7227120
loop_
_publ_author_name
'Martin, Adam D.'
'Easun, Timothy L.'
'Argent, Stephen P.'
'Lewis, William'
'Blake, Alexander J.'
'Schr\"oder, Martin'

_publ_section_title
;
 The effect of carboxylate position on the structure of a metal organic
 framework derived from cyclotriveratrylene
;
_journal_issue 4
_journal_name_full CrystEngComm
_journal_page_first 603
_journal_paper_doi 10.1039/C6CE01965J
_journal_volume 19
_journal_year 2017
_chemical_formula_moiety 'C54.36 H53.04 N2 O12.36 Zn2'
_chemical_formula_sum 'C59 H63 N3 O14 Zn2'
_chemical_formula_weight 1168.86
_space_group_crystal_system orthorhombic
_space_group_IT_number 61
_space_group_name_Hall '-P 2ac 2ab'
_space_group_name_H-M_alt 'P b c a'
_symmetry_space_group_name_Hall '-P 2ac 2ab'
_symmetry_space_group_name_H-M 'P b c a'
_atom_sites_solution_hydrogens geom
_atom_sites_solution_primary direct
_atom_sites_solution_secondary difmap
_audit_creation_date 2016-03-22
_audit_creation_method
;
Olex2 1.2
(compiled 2016.02.19 svn.r3266 for OlexSys, GUI svn.r5155)
;
_audit_update_record
;
2016-03-23 deposited with the CCDC.
2016-10-03 downloaded from the CCDC.
;
_cell_angle_alpha 90
_cell_angle_beta 90
_cell_angle_gamma 90
_cell_formula_units_Z 8
_cell_length_a 31.654(2)
_cell_length_b 9.7728(7)
_cell_length_c 37.310(2)
_cell_measurement_reflns_used 6053
_cell_measurement_temperature 120(2)
_cell_measurement_theta_max 20.0120
_cell_measurement_theta_min 2.1790
_cell_volume 11541.8(13)
_computing_cell_refinement 'CrysAlisPro 1.171.38.41 (Rigaku OD, 2015)'
_computing_data_collection
;
 CrysAlisPro, Agilent Technologies, Version 1.171.36.28
 (release 01-02-2013 CrysAlis171 .NET)
 (compiled Feb 1 2013,16:14:44)
;
_computing_data_reduction 'CrysAlisPro 1.171.38.41 (Rigaku OD, 2015)'
_computing_molecular_graphics 'Olex2 (Dolomanov et al., 2009)'
_computing_publication_material 'Olex2 (Dolomanov et al., 2009)'
_computing_structure_refinement 'ShelXL (Sheldrick, 2015)'
_computing_structure_solution 'ShelXT (Sheldrick, 2015)'
_diffrn_ambient_environment 'N2 gas'
_diffrn_ambient_temperature 120(2)
_diffrn_crystal_treatment 'flash frozen in gaseous N2'
_diffrn_detector 'CCD plate'
_diffrn_detector_area_resol_mean 0.0350
_diffrn_detector_type 'Rigaku Saturn724+'
_diffrn_measured_fraction_theta_full 0.995
_diffrn_measured_fraction_theta_max 0.995
_diffrn_measurement_details
;
List of Runs (angles in degrees, time in seconds):

  # Type    Start    End  Width  t~exp~   \w     \q     \k     \f   Frames
#--------------------------------------------------------------------------
  1  \w    -60.00 115.00   1.00    1.00    --   30.00   0.00   0.00  175
  2  \w    -60.00  60.00   1.00    1.00    --   30.00 -50.00   0.00  120
  3  \w    -60.00  60.00   1.00    1.00    --   30.00 -50.00 120.00  120
  4  \w    -60.00  60.00   1.00    1.00    --   30.00 -50.00 240.00  120
;
_diffrn_measurement_device 'abstract diffractometer'
_diffrn_measurement_method '\w scans'
_diffrn_measurement_specimen_support 'MiTeGen micromount'
_diffrn_orient_matrix_type 'CrysAlisPro convention (1999,Acta A55,543-557)'
_diffrn_orient_matrix_UB_11 -0.0162326000
_diffrn_orient_matrix_UB_12 0.0372023000
_diffrn_orient_matrix_UB_13 0.0074762000
_diffrn_orient_matrix_UB_21 -0.0116285000
_diffrn_orient_matrix_UB_22 -0.0080466000
_diffrn_orient_matrix_UB_23 -0.0154548000
_diffrn_orient_matrix_UB_31 -0.0086205000
_diffrn_orient_matrix_UB_32 -0.0593690000
_diffrn_orient_matrix_UB_33 0.0068137000
_diffrn_radiation_collimation '0.3 x 1.5 Double Pinhole'
_diffrn_radiation_monochromator synchrotron
_diffrn_radiation_probe x-ray
_diffrn_radiation_wavelength 0.6889
_diffrn_reflns_av_unetI/netI 0.1419
_diffrn_reflns_Laue_measured_fraction_full 0.995
_diffrn_reflns_Laue_measured_fraction_max 0.995
_diffrn_reflns_limit_h_max 31
_diffrn_reflns_limit_h_min -31
_diffrn_reflns_limit_k_max 9
_diffrn_reflns_limit_k_min -9
_diffrn_reflns_limit_l_max 37
_diffrn_reflns_limit_l_min -37
_diffrn_reflns_number 17110
_diffrn_reflns_point_group_measured_fraction_full 0.995
_diffrn_reflns_point_group_measured_fraction_max 0.995
_diffrn_reflns_theta_full 20.191
_diffrn_reflns_theta_max 20.191
_diffrn_reflns_theta_min 2.179
_diffrn_source_type 'Undulator, I19, DLS, RAL'
_exptl_absorpt_coefficient_mu 0.893
_exptl_absorpt_correction_T_max 1.00000
_exptl_absorpt_correction_T_min 0.16058
_exptl_absorpt_correction_type multi-scan
_exptl_absorpt_process_details
'CrysAlisPro 1.171.38.41 (Rigaku Oxford Diffraction, 2015) Empirical absorption correction using spherical harmonics, implemented in SCALE3 ABSPACK scaling algorithm.'
_exptl_crystal_colour colourless
_exptl_crystal_colour_primary colourless
_exptl_crystal_density_diffrn 1.345
_exptl_crystal_description plate
_exptl_crystal_F_000 4880
_exptl_crystal_recrystallization_method 'Solvothermal Reaction'
_exptl_crystal_size_max 0.1
_exptl_crystal_size_mid 0.08
_exptl_crystal_size_min 0.01
_refine_diff_density_max 1.143
_refine_diff_density_min -0.713
_refine_diff_density_rms 0.166
_refine_ls_extinction_method none
_refine_ls_goodness_of_fit_ref 1.208
_refine_ls_hydrogen_treatment constr
_refine_ls_matrix_type full
_refine_ls_number_parameters 609
_refine_ls_number_reflns 17110
_refine_ls_number_restraints 1020
_refine_ls_restrained_S_all 1.195
_refine_ls_R_factor_all 0.2249
_refine_ls_R_factor_gt 0.1460
_refine_ls_shift/su_max 0.000
_refine_ls_shift/su_mean 0.000
_refine_ls_structure_factor_coef Fsqd
_refine_ls_weighting_details 'w=1/[\s^2^(Fo^2^)+(0.2000P)^2^] where P=(Fo^2^+2Fc^2^)/3'
_refine_ls_weighting_scheme calc
_refine_ls_wR_factor_gt 0.3889
_refine_ls_wR_factor_ref 0.4154
_reflns_Friedel_coverage 0.000
_reflns_number_gt 7317
_reflns_number_total 17110
_reflns_threshold_expression 'I > 2\s(I)'
_cod_data_source_file c6ce01965j2.cif
_cod_data_source_block 1-Zn
_cod_depositor_comments 'Adding full bibliography for 7227120--7227122.cif.'
_cod_original_cell_volume 11542.0(14)
_cod_database_code 7227120
_nottingham_internal_coll_name ZNADNM
_nottingham_internal_coll_number 12249
_nottingham_internal_coll_client ADM/MS
_nottingham_internal_coll_type custom
_nottingham_internal_coll_frame_method 'omega scans'
_nottingham_internal_coll_frame_time 1.00
_nottingham_internal_coll_frame_width 1.00
_nottingham_internal_coll_date 28/04/2013
_nottingham_internal_coll_location DLS
_nottingham_internal_process_date 16/03/2016
_nottingham_internal_process_user pczspa
_nottingham_internal_solution_date 19/02/2013
_nottingham_internal_solution_user ADM
_nottingham_internal_refinement_date 17/03/2016
_nottingham_internal_refinement_user ADM/pczspa
_nottingham_internal_self_validation_date 27/10/2015
_nottingham_internal_self_validation_user pczspa
_olex2_exptl_crystal_mounting_method 'in fomblin film on a micromount'
_platon_squeeze_void_probe_radius 1.20
_chemical_oxdiff_formula 'C60 H45 O10 Zn3 N'
_shelx_space_group_comment
;
The symmetry employed for this shelxl refinement is uniquely defined
by the following loop, which should always be used as a source of
symmetry information in preference to the above space-group names.
They are only intended as comments.
;
_olex2_refinement_description
;
1. Twinned data refinement
 Scales: 0.710(3) 0.290(3)
2. Fixed Uiso
 At 1.2 times of:
  All C(H) groups, All C(H,H) groups
 At 1.5 times of:
  All C(H,H,H) groups
3. Shared sites
{O1C, O1B}
4. Restrained distances
 O1A-C2A
 1.23 with sigma of 0.005
 C2A-N4A
 1.3 with sigma of 0.005
 O1A-N4A
 2.23 with sigma of 0.02
 C2A-C3A
 1.5 with sigma of 0.005
 N4A-C5A
 1.46 with sigma of 0.005
 N4A-C6A
 1.46 with sigma of 0.005
 C3A-N4A
 2.42 with sigma of 0.02
 C2A-C5A
 2.43 with sigma of 0.02
 C2A-C6A
 2.45 with sigma of 0.02
 C5A-C6A
 2.5 with sigma of 0.02
 O1B-C2B
 1.23 with sigma of 0.005
 C2B-N4B
 1.3 with sigma of 0.005
 O1B-N4B
 2.23 with sigma of 0.02
 O1C-C2C
 1.23 with sigma of 0.005
 C2C-N4C
 1.3 with sigma of 0.005
 O1C-N4C
 2.23 with sigma of 0.02
 C2B-C3B
 1.5 with sigma of 0.005
 N4B-C5B
 1.46 with sigma of 0.005
 N4B-C6B
 1.46 with sigma of 0.005
 C3B-N4B
 2.42 with sigma of 0.02
 C2B-C5B
 2.43 with sigma of 0.02
 C2B-C6B
 2.45 with sigma of 0.02
 C5B-C6B
 2.5 with sigma of 0.02
 C2C-C3C
 1.5 with sigma of 0.005
 N4C-C6C
 1.46 with sigma of 0.005
 C3C-N4C
 2.42 with sigma of 0.02
 C2C-C6C
 2.45 with sigma of 0.02
 O3D-O4D
 -2.1 with sigma of 0.02
 C2D-O3D = C2D-O4D
 1.25 with sigma of 0.02
 C1D-C2D
 1.5 with sigma of 0.1
 N4C-C5C
 1.46 with sigma of 0.005
 C2C-C5C
 2.43 with sigma of 0.02
 C5C-C6C
 2.5 with sigma of 0.02
 C16-C2 \\sim C31-C2 \\sim C36-C3 \\sim C3-C51 \\sim C56-C1 \\sim C11-C1
 with sigma of 0.02
 C31-C36 \\sim C11-C16 \\sim C51-C56
 with sigma of 0.02
 C12-C11 \\sim C15-C16 \\sim C32-C31 \\sim C35-C36 \\sim C52-C51 \\sim C55-C56
 with sigma of 0.02
 C21-C13 \\sim C61-C53 \\sim C41-C33
 with sigma of 0.02
 C47-C44 \\sim C27-C24 \\sim C67-C64
 with sigma of 0.02
 O37-C34 \\sim O17-C14 \\sim O57-C54
 with sigma of 0.02
 C16-C31 \\sim C36-C51 \\sim C56-C11
 with sigma of 0.02
 O57-C58 \\sim O17-C18 \\sim O37-C38
 with sigma of 0.02
 C58-C54 \\sim C18-C15 \\sim C34-C38
 with sigma of 0.02
 Zn2-O4D \\sim Zn2-O3D
 with sigma of 0.05
 C1D-O3D \\sim C1D-O4D
 with sigma of 0.02
5. Restrained planarity
 O1A, C2A, C3A, N4A, C5A, C6A
 with sigma of 0.1
 O1B, C2B, C3B, N4B, C5B, C6B
 with sigma of 0.1
 O4D, O3D, C2D, C1D
 with sigma of 0.1
 O1C, C2C, C3C, N4C, C5C, C6C
 with sigma of 0.1
6. Uiso/Uaniso restraints and constraints
All non-hydrogen atoms have similar U: within 2A with sigma of 0.04 and sigma
for terminal atoms of 0.08
Uiso(O1C) = Uiso(O1B)
7. Rigid body (RIGU) restrains
 All non-hydrogen atoms
 with sigma for 1-2 distances of 0.004 and sigma for 1-3 distances of 0.004
8. Others
 Sof(O1C)=Sof(C2C)=Sof(C3C)=Sof(H3Ca)=Sof(H3Cb)=Sof(H3Cc)=Sof(N4C)=Sof(C5C)=
 Sof(H5Ca)=Sof(H5Cb)=Sof(H5Cc)=Sof(C6C)=Sof(H6Ca)=Sof(H6Cb)=Sof(H6Cc)=1-FVAR(1)
 Sof(O1B)=Sof(C2B)=Sof(C3B)=Sof(H3Ba)=Sof(H3Bb)=Sof(H3Bc)=Sof(N4B)=Sof(C5B)=
 Sof(H5Ba)=Sof(H5Bb)=Sof(H5Bc)=Sof(C6B)=Sof(H6Ba)=Sof(H6Bb)=Sof(H6Bc)=FVAR(1)
 Uiso(O1B)=Uiso(C2B)=Uiso(C3B)=Uiso(N4B)=Uiso(C5B)=Uiso(C6B)=Uiso(O1C)=FVAR(2)
 Uiso(C2C)=Uiso(C3C)=Uiso(N4C)=Uiso(C5C)=Uiso(C6C)=FVAR(3)
 Sof(O4D)=Sof(O3D)=Sof(C2D)=Sof(C1D)=Sof(H1Da)=Sof(H1Db)=Sof(H1Dc)=FVAR(4)
 Fixed Uiso: O4D(0.2) O3D(0.2) C2D(0.2) C1D(0.2)
9.a Secondary CH2 refined with riding coordinates:
 C1(H1a,H1b), C3(H3a,H3b), C2(H2a,H2b)
9.b Me refined with riding coordinates:
 C58(H58a,H58b,H58c), C38(H38a,H38b,H38c), C18(H18a,H18b,H18c), C3A(H3Aa,H3Ab,
 H3Ac), C5A(H5Aa,H5Ab,H5Ac), C6A(H6Aa,H6Ab,H6Ac), C3B(H3Ba,H3Bb,H3Bc), C5B(H5Ba,
 H5Bb,H5Bc), C6B(H6Ba,H6Bb,H6Bc), C3C(H3Ca,H3Cb,H3Cc), C5C(H5Ca,H5Cb,H5Cc),
 C6C(H6Ca,H6Cb,H6Cc), C1D(H1Da,H1Db,H1Dc)
9.c Aromatic/amide H refined with riding coordinates:
 C52(H52), C55(H55), C62(H62), C63(H63), C65(H65), C66(H66), C32(H32),
 C35(H35), C42(H42), C43(H43), C45(H45), C46(H46), C12(H12), C15(H15), C22(H22),
  C23(H23), C25(H25), C26(H26)
;
_shelx_shelxl_version_number 2014/7
_olex2_submission_special_instructions 'No special instructions were received'
_oxdiff_exptl_absorpt_empirical_details
;
Empirical correction (ABSPACK) includes:
- Absorption correction using spherical harmonics
- Frame scaling
;
_oxdiff_exptl_absorpt_empirical_full_max 3.409
_oxdiff_exptl_absorpt_empirical_full_min 0.480
_oxdiff_twin_integration_method simultaneous
_oxdiff_twin_items 2
_twin_special_details
;
Component 2 rotated by 178.9382\% 
 around [-0.03 0.03 1.00] (reciprocal) or [-0.04 0.35 0.94] (direct)
;

loop_
_space_group_symop_operation_xyz
'x, y, z'
'-x+1/2, -y, z+1/2'
'-x, y+1/2, -z+1/2'
'x+1/2, -y+1/2, -z'
'-x, -y, -z'
'x-1/2, y, -z-1/2'
'x, -y-1/2, z-1/2'
'-x-1/2, y-1/2, z'

loop_
_atom_site_label
_atom_site_type_symbol
_atom_site_fract_x
_atom_site_fract_y
_atom_site_fract_z
_atom_site_U_iso_or_equiv
_atom_site_adp_type
_atom_site_occupancy
_atom_site_site_symmetry_order
_atom_site_calc_flag
_atom_site_refinement_flags_posn
_atom_site_refinement_flags_adp
_atom_site_refinement_flags_occupancy
_atom_site_disorder_assembly
_atom_site_disorder_group
C1 C 0.7007(6) 0.1318(18) 0.5662(4) 0.079(5) Uani 1 1 d D U . . .
H1A H 0.7171 0.0493 0.5728 0.095 Uiso 1 1 calc R . . . .
H1B H 0.6742 0.1002 0.5547 0.095 Uiso 1 1 calc R . . . .
Zn1 Zn 0.93133(8) 0.8533(3) 0.82180(6) 0.0896(10) Uani 1 1 d . U . . .
O57 O 0.7021(4) 0.4607(13) 0.4659(3) 0.094(4) Uani 1 1 d D U . . .
C3 C 0.7980(6) 0.1286(19) 0.5613(4) 0.084(5) Uani 1 1 d D U . . .
H3A H 0.7820 0.0479 0.5699 0.101 Uiso 1 1 calc R . . . .
H3B H 0.8228 0.0948 0.5477 0.101 Uiso 1 1 calc R . . . .
Zn2 Zn 0.89185(9) 0.5556(3) 0.85674(7) 0.1101(11) Uani 1 1 d D U . . .
O69 O 0.8607(5) 0.7834(15) 0.3741(4) 0.114(5) Uani 1 1 d . U . . .
C2 C 0.7540(5) 0.1179(19) 0.6347(5) 0.084(5) Uani 1 1 d D U . . .
H2A H 0.7559 0.0772 0.6589 0.100 Uiso 1 1 calc R . . . .
H2B H 0.7524 0.0415 0.6173 0.100 Uiso 1 1 calc R . . . .
O68 O 0.8913(5) 0.5874(15) 0.3591(4) 0.114(5) Uani 1 1 d . U . . .
O37 O 0.9017(4) 0.4417(15) 0.6154(3) 0.098(4) Uani 1 1 d D U . . .
O49 O 0.9092(5) 0.7564(17) 0.7796(4) 0.110(5) Uani 1 1 d . U . . .
O48 O 0.9124(6) 0.5574(16) 0.8072(4) 0.125(5) Uani 1 1 d . U . . .
O17 O 0.6522(5) 0.4261(14) 0.6922(4) 0.102(4) Uani 1 1 d D U . . .
O29 O 0.4807(5) 0.7613(16) 0.6578(4) 0.106(4) Uani 1 1 d . U . . .
O28 O 0.4477(5) 0.6064(19) 0.6237(4) 0.130(6) Uani 1 1 d . U . . .
C56 C 0.7256(6) 0.2109(18) 0.5389(4) 0.078(5) Uani 1 1 d D U . . .
C51 C 0.7702(5) 0.2093(17) 0.5362(4) 0.071(4) Uani 1 1 d D U . . .
C52 C 0.7888(6) 0.2880(18) 0.5102(5) 0.079(5) Uani 1 1 d D U . . .
H52 H 0.8188 0.2854 0.5088 0.095 Uiso 1 1 calc R . . . .
O4D O 0.8829(10) 0.415(3) 0.8949(8) 0.200 Uiso 0.68(2) 1 d D U P A .
C53 C 0.7681(6) 0.3706(19) 0.4859(5) 0.081(5) Uani 1 1 d D U . . .
O3D O 0.9226(10) 0.329(3) 0.8592(8) 0.200 Uiso 0.68(2) 1 d D U P A .
C54 C 0.7241(6) 0.3789(19) 0.4898(5) 0.081(5) Uani 1 1 d D U . . .
C55 C 0.7045(6) 0.3028(17) 0.5165(4) 0.075(5) Uani 1 1 d D U . . .
H55 H 0.6749 0.3139 0.5197 0.090 Uiso 1 1 calc R . . . .
C58 C 0.6561(6) 0.464(2) 0.4668(6) 0.095(6) Uani 1 1 d D U . . .
H58A H 0.6457 0.5265 0.4483 0.143 Uiso 1 1 calc R . . . .
H58B H 0.6451 0.3718 0.4623 0.143 Uiso 1 1 calc R . . . .
H58C H 0.6466 0.4956 0.4904 0.143 Uiso 1 1 calc R . . . .
C61 C 0.7905(6) 0.445(2) 0.4559(5) 0.081(5) Uani 1 1 d D U . . .
C62 C 0.8232(7) 0.380(2) 0.4373(6) 0.100(6) Uani 1 1 d . U . . .
H62 H 0.8302 0.2881 0.4427 0.120 Uiso 1 1 calc R . . . .
C63 C 0.8457(7) 0.449(2) 0.4108(6) 0.101(6) Uani 1 1 d . U . . .
H63 H 0.8662 0.4011 0.3972 0.121 Uiso 1 1 calc R . . . .
C64 C 0.8388(7) 0.584(2) 0.4042(5) 0.094(6) Uani 1 1 d D U . . .
C65 C 0.8078(7) 0.652(2) 0.4229(6) 0.094(6) Uani 1 1 d . U . . .
H65 H 0.8034 0.7467 0.4190 0.113 Uiso 1 1 calc R . . . .
C66 C 0.7821(6) 0.581(2) 0.4483(5) 0.082(5) Uani 1 1 d . U . . .
H66 H 0.7595 0.6266 0.4599 0.098 Uiso 1 1 calc R . . . .
C67 C 0.8662(7) 0.663(2) 0.3785(6) 0.090(5) Uani 1 1 d D U . . .
C36 C 0.8133(6) 0.2084(18) 0.5933(4) 0.077(5) Uani 1 1 d D U . . .
C31 C 0.7941(5) 0.1967(17) 0.6276(4) 0.073(4) Uani 1 1 d D U . . .
C32 C 0.8106(6) 0.2783(18) 0.6558(5) 0.079(5) Uani 1 1 d D U . . .
H32 H 0.7956 0.2806 0.6778 0.094 Uiso 1 1 calc R . . . .
C33 C 0.8461(6) 0.3527(19) 0.6530(4) 0.077(5) Uani 1 1 d D U . . .
C34 C 0.8646(6) 0.3669(19) 0.6173(5) 0.076(4) Uani 1 1 d D U . . .
C35 C 0.8490(6) 0.2904(19) 0.5893(5) 0.081(5) Uani 1 1 d D U . . .
H35 H 0.8629 0.2936 0.5668 0.097 Uiso 1 1 calc R . . . .
C38 C 0.9250(7) 0.437(3) 0.5812(6) 0.127(8) Uani 1 1 d D U . . .
H38A H 0.9505 0.4929 0.5830 0.191 Uiso 1 1 calc R . . . .
H38B H 0.9330 0.3418 0.5759 0.191 Uiso 1 1 calc R . . . .
H38C H 0.9070 0.4717 0.5619 0.191 Uiso 1 1 calc R . . . .
C41 C 0.8642(6) 0.429(2) 0.6842(5) 0.081(5) Uani 1 1 d D U . . .
C42 C 0.8658(7) 0.360(2) 0.7155(5) 0.102(6) Uani 1 1 d . U . . .
H42 H 0.8565 0.2674 0.7170 0.123 Uiso 1 1 calc R . . . .
C43 C 0.8821(7) 0.430(3) 0.7465(6) 0.111(7) Uani 1 1 d . U . . .
H43 H 0.8846 0.3800 0.7682 0.133 Uiso 1 1 calc R . . . .
C44 C 0.8939(7) 0.561(2) 0.7470(5) 0.096(6) Uani 1 1 d D U . . .
C45 C 0.8921(6) 0.628(2) 0.7139(6) 0.095(5) Uani 1 1 d . U . . .
H45 H 0.9005 0.7212 0.7127 0.114 Uiso 1 1 calc R . . . .
C46 C 0.8789(7) 0.566(2) 0.6836(6) 0.098(6) Uani 1 1 d . U . . .
H46 H 0.8795 0.6144 0.6616 0.117 Uiso 1 1 calc R . . . .
C47 C 0.9059(7) 0.636(3) 0.7808(6) 0.101(6) Uani 1 1 d D U . . .
C16 C 0.7134(5) 0.1986(17) 0.6324(4) 0.076(5) Uani 1 1 d D U . . .
C11 C 0.6890(6) 0.2072(18) 0.6006(4) 0.078(5) Uani 1 1 d D U . . .
C12 C 0.6529(6) 0.289(2) 0.6029(5) 0.084(5) Uani 1 1 d D U . . .
H12 H 0.6356 0.2935 0.5822 0.101 Uiso 1 1 calc R . . . .
C13 C 0.6406(6) 0.361(2) 0.6307(5) 0.085(5) Uani 1 1 d D U . . .
C14 C 0.6662(7) 0.353(2) 0.6625(5) 0.084(5) Uani 1 1 d D U . . .
C15 C 0.7012(6) 0.2805(18) 0.6633(4) 0.080(5) Uani 1 1 d D U . . .
H15 H 0.7185 0.2814 0.6841 0.096 Uiso 1 1 calc R . . . .
C18 C 0.6788(8) 0.406(3) 0.7223(5) 0.133(9) Uani 1 1 d D U . . .
H18A H 0.6679 0.4592 0.7426 0.199 Uiso 1 1 calc R . . . .
H18B H 0.6794 0.3090 0.7285 0.199 Uiso 1 1 calc R . . . .
H18C H 0.7074 0.4373 0.7165 0.199 Uiso 1 1 calc R . . . .
C21 C 0.6001(6) 0.442(2) 0.6307(5) 0.084(5) Uani 1 1 d D U . . .
C22 C 0.5640(7) 0.393(2) 0.6141(5) 0.093(5) Uani 1 1 d . U . . .
H22 H 0.5652 0.3075 0.6018 0.111 Uiso 1 1 calc R . . . .
C23 C 0.5264(7) 0.464(2) 0.6148(5) 0.098(6) Uani 1 1 d . U . . .
H23 H 0.5027 0.4291 0.6021 0.118 Uiso 1 1 calc R . . . .
C24 C 0.5223(6) 0.591(2) 0.6347(5) 0.087(5) Uani 1 1 d D U . . .
C25 C 0.5577(6) 0.637(2) 0.6494(5) 0.085(5) Uani 1 1 d . U . . .
H25 H 0.5569 0.7231 0.6612 0.102 Uiso 1 1 calc R . . . .
C26 C 0.5958(6) 0.568(2) 0.6488(5) 0.087(5) Uani 1 1 d . U . . .
H26 H 0.6195 0.6054 0.6608 0.104 Uiso 1 1 calc R . . . .
C27 C 0.4790(7) 0.653(3) 0.6368(6) 0.097(5) Uani 1 1 d D U . . .
C2D C 0.9133(12) 0.339(4) 0.8917(11) 0.200 Uiso 0.68(2) 1 d D U P . .
O1A O 0.9559(5) 1.0131(14) 0.7966(4) 0.110(5) Uani 1 1 d D U . . .
C2A C 0.9779(5) 1.1113(15) 0.8057(4) 0.121(8) Uani 1 1 d D U . . .
C3A C 0.9946(8) 1.111(3) 0.8434(4) 0.144(9) Uani 1 1 d D U . . .
H3AA H 1.0115 1.1935 0.8475 0.216 Uiso 1 1 calc R . . . .
H3AB H 0.9710 1.1092 0.8604 0.216 Uiso 1 1 calc R . . . .
H3AC H 1.0123 1.0297 0.8471 0.216 Uiso 1 1 calc R . . . .
N4A N 0.9852(5) 1.2110(15) 0.7831(3) 0.100(5) Uani 1 1 d D U . . .
C5A C 0.9698(7) 1.202(2) 0.7461(4) 0.125(8) Uani 1 1 d D U . . .
H5AA H 0.9780 1.2843 0.7330 0.188 Uiso 1 1 calc R . . . .
H5AB H 0.9822 1.1212 0.7345 0.188 Uiso 1 1 calc R . . . .
H5AC H 0.9390 1.1933 0.7462 0.188 Uiso 1 1 calc R . . . .
C6A C 1.0088(8) 1.3337(19) 0.7929(6) 0.126(8) Uani 1 1 d D U . . .
H6AA H 1.0106 1.3948 0.7721 0.189 Uiso 1 1 calc R . . . .
H6AB H 0.9942 1.3807 0.8126 0.189 Uiso 1 1 calc R . . . .
H6AC H 1.0373 1.3079 0.8006 0.189 Uiso 1 1 calc R . . . .
O1B O 0.8378(10) 0.485(3) 0.8311(9) 0.266(11) Uiso 0.43(2) 1 d D U P A 1
C2B C 0.8166(11) 0.397(4) 0.8462(12) 0.266(11) Uiso 0.43(2) 1 d D U P A 1
C3B C 0.797(3) 0.450(8) 0.8800(19) 0.266(11) Uiso 0.43(2) 1 d D U P A 1
H3BA H 0.7800 0.3771 0.8912 0.399 Uiso 0.43(2) 1 calc R . P A 1
H3BB H 0.8187 0.4805 0.8966 0.399 Uiso 0.43(2) 1 calc R . P A 1
H3BC H 0.7781 0.5273 0.8742 0.399 Uiso 0.43(2) 1 calc R . P A 1
N4B N 0.8095(19) 0.269(4) 0.8384(17) 0.266(11) Uiso 0.43(2) 1 d D U P A 1
C5B C 0.828(3) 0.199(7) 0.808(2) 0.266(11) Uiso 0.43(2) 1 d D U P A 1
H5BA H 0.8186 0.1037 0.8072 0.399 Uiso 0.43(2) 1 calc R . P A 1
H5BB H 0.8199 0.2451 0.7855 0.399 Uiso 0.43(2) 1 calc R . P A 1
H5BC H 0.8592 0.2007 0.8099 0.399 Uiso 0.43(2) 1 calc R . P A 1
C6B C 0.776(2) 0.191(6) 0.857(2) 0.266(11) Uiso 0.43(2) 1 d D U P A 1
H6BA H 0.7758 0.0974 0.8471 0.399 Uiso 0.43(2) 1 calc R . P A 1
H6BB H 0.7819 0.1887 0.8823 0.399 Uiso 0.43(2) 1 calc R . P A 1
H6BC H 0.7488 0.2347 0.8522 0.399 Uiso 0.43(2) 1 calc R . P A 1
O1C O 0.8378(10) 0.485(3) 0.8311(9) 0.266(11) Uiso 0.57(2) 1 d D U P A 2
C2C C 0.7992(10) 0.477(3) 0.8342(12) 0.284(19) Uiso 0.57(2) 1 d D U P A 2
C3C C 0.785(2) 0.447(8) 0.8719(13) 0.284(19) Uiso 0.57(2) 1 d D U P A 2
H3CA H 0.7544 0.4416 0.8727 0.427 Uiso 0.57(2) 1 calc R . P A 2
H3CB H 0.7974 0.3598 0.8797 0.427 Uiso 0.57(2) 1 calc R . P A 2
H3CC H 0.7950 0.5204 0.8878 0.427 Uiso 0.57(2) 1 calc R . P A 2
N4C N 0.7709(11) 0.491(6) 0.8091(13) 0.284(19) Uiso 0.57(2) 1 d D U P A 2
C5C C 0.784(2) 0.516(8) 0.7719(13) 0.284(19) Uiso 0.57(2) 1 d D U P A 2
H5CA H 0.7582 0.5237 0.7569 0.427 Uiso 0.57(2) 1 calc R . P A 2
H5CB H 0.7996 0.6016 0.7706 0.427 Uiso 0.57(2) 1 calc R . P A 2
H5CC H 0.8010 0.4402 0.7634 0.427 Uiso 0.57(2) 1 calc R . P A 2
C6C C 0.7256(12) 0.476(8) 0.8158(18) 0.284(19) Uiso 0.57(2) 1 d D U P A 2
H6CA H 0.7100 0.4902 0.7934 0.427 Uiso 0.57(2) 1 calc R . P A 2
H6CB H 0.7198 0.3838 0.8249 0.427 Uiso 0.57(2) 1 calc R . P A 2
H6CC H 0.7165 0.5438 0.8336 0.427 Uiso 0.57(2) 1 calc R . P A 2
C1D C 0.9363(15) 0.268(5) 0.9234(13) 0.200 Uiso 0.68(2) 1 d D U P A .
H1DA H 0.9597 0.2129 0.9141 0.300 Uiso 0.68(2) 1 calc R . P . .
H1DB H 0.9473 0.3375 0.9399 0.300 Uiso 0.68(2) 1 calc R . P . .
H1DC H 0.9164 0.2088 0.9361 0.300 Uiso 0.68(2) 1 calc R . P . .

loop_
_atom_site_aniso_label
_atom_site_aniso_U_11
_atom_site_aniso_U_22
_atom_site_aniso_U_33
_atom_site_aniso_U_23
_atom_site_aniso_U_13
_atom_site_aniso_U_12
C1 0.087(11) 0.078(11) 0.072(9) 0.000(7) -0.003(7) -0.003(9)
Zn1 0.1038(18) 0.0999(19) 0.0651(14) -0.0052(13) 0.0024(13) 0.0017(15)
O57 0.109(9) 0.088(9) 0.086(8) 0.000(7) -0.005(7) -0.001(8)
C3 0.090(11) 0.088(11) 0.075(9) -0.001(8) 0.008(8) 0.004(9)
Zn2 0.124(2) 0.107(2) 0.099(2) 0.0038(16) 0.0114(16) -0.0022(18)
O69 0.130(12) 0.081(9) 0.131(12) 0.018(8) 0.007(9) 0.009(8)
C2 0.094(9) 0.087(11) 0.070(10) 0.010(9) -0.004(8) -0.005(7)
O68 0.130(11) 0.111(11) 0.102(10) 0.019(8) 0.031(8) 0.006(9)
O37 0.095(9) 0.112(10) 0.087(8) 0.009(7) -0.004(6) -0.006(7)
O49 0.136(11) 0.104(9) 0.091(9) -0.024(7) -0.016(8) 0.012(9)
O48 0.201(15) 0.113(10) 0.060(7) -0.017(7) -0.016(8) 0.019(10)
O17 0.123(10) 0.099(10) 0.083(8) -0.010(7) 0.002(7) 0.007(8)
O29 0.128(11) 0.115(11) 0.075(9) 0.022(7) -0.003(8) 0.001(8)
O28 0.102(10) 0.182(15) 0.106(11) -0.030(10) -0.024(8) 0.012(9)
C56 0.094(9) 0.067(11) 0.073(9) -0.012(7) 0.008(7) 0.003(8)
C51 0.089(9) 0.058(10) 0.066(9) -0.017(7) 0.007(7) 0.006(8)
C52 0.097(11) 0.072(11) 0.069(10) -0.011(8) 0.006(8) -0.001(8)
C53 0.099(9) 0.074(11) 0.070(9) -0.012(7) 0.005(7) 0.000(8)
C54 0.102(9) 0.078(11) 0.061(9) -0.013(8) 0.001(7) -0.004(8)
C55 0.096(11) 0.066(10) 0.063(9) -0.012(7) 0.009(8) 0.004(8)
C58 0.108(11) 0.078(14) 0.101(15) 0.002(12) -0.001(10) -0.008(11)
C61 0.094(11) 0.077(10) 0.072(10) -0.006(8) 0.003(8) -0.004(8)
C62 0.118(13) 0.086(12) 0.095(13) 0.006(9) 0.023(10) 0.009(10)
C63 0.114(14) 0.085(11) 0.104(13) 0.005(9) 0.033(11) 0.004(10)
C64 0.113(12) 0.089(11) 0.082(11) -0.004(9) 0.007(9) 0.001(9)
C65 0.107(13) 0.078(11) 0.098(12) -0.001(9) 0.016(10) -0.003(9)
C66 0.094(12) 0.082(10) 0.070(11) -0.010(8) -0.002(8) -0.002(9)
C67 0.106(12) 0.077(11) 0.087(12) 0.005(9) 0.002(9) 0.002(9)
C36 0.090(10) 0.065(11) 0.077(8) 0.002(7) 0.002(7) 0.012(8)
C31 0.085(9) 0.064(10) 0.071(8) 0.002(7) -0.003(7) 0.011(7)
C32 0.079(10) 0.081(11) 0.076(10) -0.003(8) 0.002(8) 0.008(8)
C33 0.086(10) 0.084(11) 0.061(8) 0.005(7) -0.005(7) 0.008(8)
C34 0.092(10) 0.070(11) 0.066(8) 0.011(7) -0.001(7) 0.007(8)
C35 0.088(11) 0.091(12) 0.063(9) 0.004(8) 0.005(8) 0.007(9)
C38 0.124(16) 0.16(2) 0.098(13) -0.014(14) 0.020(12) -0.041(16)
C41 0.077(11) 0.102(11) 0.065(8) -0.005(7) 0.002(8) 0.018(9)
C42 0.133(16) 0.106(12) 0.066(9) -0.002(8) -0.014(9) -0.003(11)
C43 0.150(18) 0.116(12) 0.068(10) -0.010(9) -0.019(10) 0.005(11)
C44 0.107(14) 0.106(11) 0.076(9) -0.019(8) -0.009(9) 0.013(10)
C45 0.088(13) 0.108(12) 0.089(10) -0.010(9) -0.002(9) 0.019(10)
C46 0.109(14) 0.106(11) 0.078(10) -0.002(9) 0.000(9) 0.005(10)
C47 0.117(15) 0.105(11) 0.080(9) -0.013(8) -0.012(9) 0.014(10)
C16 0.085(9) 0.078(11) 0.065(8) 0.006(7) 0.003(7) -0.010(8)
C11 0.086(10) 0.078(11) 0.070(8) 0.005(7) 0.003(7) -0.009(8)
C12 0.084(10) 0.101(13) 0.068(9) -0.005(9) 0.004(8) 0.001(9)
C13 0.086(9) 0.092(11) 0.078(9) -0.001(8) 0.010(7) -0.005(8)
C14 0.093(10) 0.083(12) 0.077(9) 0.000(8) 0.010(7) -0.010(9)
C15 0.092(11) 0.083(12) 0.064(9) 0.000(8) 0.001(8) -0.009(9)
C18 0.16(2) 0.15(2) 0.090(13) -0.016(13) -0.008(12) 0.017(16)
C21 0.083(9) 0.093(11) 0.075(11) 0.011(9) 0.013(8) -0.004(8)
C22 0.089(10) 0.106(13) 0.083(12) 0.007(10) 0.002(9) -0.007(9)
C23 0.090(11) 0.124(13) 0.081(12) 0.008(10) -0.005(9) -0.002(9)
C24 0.087(9) 0.106(12) 0.068(11) 0.024(8) 0.008(8) -0.009(8)
C25 0.086(10) 0.095(12) 0.073(11) 0.018(9) 0.017(8) -0.001(9)
C26 0.080(10) 0.095(11) 0.085(12) 0.004(9) 0.010(9) -0.009(8)
C27 0.097(10) 0.132(14) 0.064(12) 0.017(9) 0.008(8) 0.001(10)
O1A 0.156(12) 0.097(9) 0.077(9) -0.003(7) 0.002(8) -0.014(8)
C2A 0.171(18) 0.116(13) 0.076(10) 0.000(9) 0.004(11) -0.030(12)
C3A 0.20(2) 0.15(2) 0.076(11) -0.011(12) -0.004(13) -0.027(18)
N4A 0.136(13) 0.095(11) 0.068(9) 0.001(8) 0.019(9) -0.001(9)
C5A 0.149(19) 0.137(19) 0.090(11) -0.002(11) 0.015(11) 0.008(14)
C6A 0.16(2) 0.117(14) 0.097(15) 0.008(11) 0.016(13) -0.012(13)

loop_
_atom_type_symbol
_atom_type_description
_atom_type_scat_dispersion_real
_atom_type_scat_dispersion_imag
_atom_type_scat_source
C C 0.0030 0.0010 'International Tables Vol C Tables 4.2.6.8 and 6.1.1.4'
H H 0.0000 0.0000 'International Tables Vol C Tables 4.2.6.8 and 6.1.1.4'
Zn Zn 0.2839 1.4301 'International Tables Vol C Tables 4.2.6.8 and 6.1.1.4'
N N 0.0060 0.0030 'International Tables Vol C Tables 4.2.6.8 and 6.1.1.4'
O O 0.0110 0.0060 'International Tables Vol C Tables 4.2.6.8 and 6.1.1.4'

loop_
_geom_angle_atom_site_label_1
_geom_angle_atom_site_label_2
_geom_angle_atom_site_label_3
_geom_angle
_geom_angle_site_symmetry_1
_geom_angle_site_symmetry_3
H1A C1 H1B 107.3 . .
C56 C1 H1A 108.1 . .
C56 C1 H1B 108.1 . .
C56 C1 C11 116.6(14) . .
C11 C1 H1A 108.1 . .
C11 C1 H1B 108.1 . .
O68 Zn1 O1A 110.8(6) 7_576 .
O49 Zn1 O68 118.5(7) . 7_576
O49 Zn1 O1A 98.0(6) . .
O29 Zn1 O68 112.0(6) 6_657 7_576
O29 Zn1 O49 112.0(6) 6_657 .
O29 Zn1 O1A 103.5(7) 6_657 .
C54 O57 C58 120.0(14) . .
H3A C3 H3B 107.6 . .
C51 C3 H3A 108.7 . .
C51 C3 H3B 108.7 . .
C36 C3 H3A 108.7 . .
C36 C3 H3B 108.7 . .
C36 C3 C51 114.2(14) . .
O69 Zn2 O28 97.2(7) 7_576 6_657
O69 Zn2 O4D 104.2(10) 7_576 .
O69 Zn2 O3D 157.1(9) 7_576 .
O69 Zn2 O1B 90.2(10) 7_576 .
O69 Zn2 O1C 90.2(10) 7_576 .
O48 Zn2 O69 118.0(7) . 7_576
O48 Zn2 O28 92.8(7) . 6_657
O48 Zn2 O4D 136.4(10) . .
O48 Zn2 O3D 84.8(9) . .
O48 Zn2 O1B 80.9(10) . .
O48 Zn2 O1C 80.9(10) . .
O28 Zn2 O4D 92.1(11) 6_657 .
O28 Zn2 O3D 81.7(9) 6_657 .
O28 Zn2 O1B 172.0(10) 6_657 .
O28 Zn2 O1C 172.0(10) 6_657 .
O4D Zn2 O3D 53.2(9) . .
O4D Zn2 O1B 89.1(13) . .
O4D Zn2 O1C 89.1(13) . .
O1B Zn2 O3D 92.6(12) . .
O1C Zn2 O3D 92.6(12) . .
C67 O69 Zn2 139.2(16) . 7_575
H2A C2 H2B 107.4 . .
C31 C2 H2A 108.3 . .
C31 C2 H2B 108.3 . .
C31 C2 C16 116.1(14) . .
C16 C2 H2A 108.3 . .
C16 C2 H2B 108.3 . .
C67 O68 Zn1 128.3(14) . 7_575
C34 O37 C38 116.8(14) . .
C47 O49 Zn1 118.8(15) . .
C47 O48 Zn2 133.4(15) . .
C14 O17 C18 112.0(16) . .
C27 O29 Zn1 124.6(14) . 6_557
C27 O28 Zn2 133.3(15) . 6_557
C51 C56 C1 124.5(16) . .
C55 C56 C1 119.0(16) . .
C55 C56 C51 116.2(15) . .
C56 C51 C3 123.0(16) . .
C52 C51 C3 118.7(17) . .
C52 C51 C56 118.3(15) . .
C51 C52 H52 117.0 . .
C51 C52 C53 126.0(19) . .
C53 C52 H52 117.0 . .
C2D O4D Zn2 104(2) . .
C52 C53 C54 116.0(17) . .
C52 C53 C61 123.0(18) . .
C54 C53 C61 120.9(18) . .
C2D O3D Zn2 82(2) . .
O57 C54 C53 117.8(18) . .
O57 C54 C55 123.1(17) . .
C55 C54 C53 119.0(17) . .
C56 C55 H55 118.0 . .
C54 C55 C56 124.0(18) . .
C54 C55 H55 118.0 . .
O57 C58 H58A 109.5 . .
O57 C58 H58B 109.5 . .
O57 C58 H58C 109.5 . .
H58A C58 H58B 109.5 . .
H58A C58 H58C 109.5 . .
H58B C58 H58C 109.5 . .
C62 C61 C53 120.0(18) . .
C66 C61 C53 121.6(18) . .
C66 C61 C62 118.2(18) . .
C61 C62 H62 119.5 . .
C63 C62 C61 121(2) . .
C63 C62 H62 119.5 . .
C62 C63 H63 119.4 . .
C64 C63 C62 121(2) . .
C64 C63 H63 119.4 . .
C63 C64 C65 119(2) . .
C63 C64 C67 121(2) . .
C65 C64 C67 119(2) . .
C64 C65 H65 119.7 . .
C64 C65 C66 121(2) . .
C66 C65 H65 119.7 . .
C61 C66 C65 119.6(19) . .
C61 C66 H66 120.2 . .
C65 C66 H66 120.2 . .
O69 C67 O68 124(2) . .
O69 C67 C64 120(2) . .
O68 C67 C64 115(2) . .
C31 C36 C3 122.2(16) . .
C35 C36 C3 118.5(16) . .
C35 C36 C31 119.2(15) . .
C36 C31 C2 123.9(15) . .
C32 C31 C2 117.8(15) . .
C32 C31 C36 117.7(15) . .
C31 C32 H32 118.2 . .
C33 C32 C31 123.7(17) . .
C33 C32 H32 118.2 . .
C32 C33 C34 117.2(16) . .
C32 C33 C41 122.1(17) . .
C34 C33 C41 120.5(17) . .
O37 C34 C33 115.9(16) . .
C35 C34 O37 123.5(16) . .
C35 C34 C33 119.8(17) . .
C36 C35 H35 119.2 . .
C34 C35 C36 121.6(17) . .
C34 C35 H35 119.2 . .
O37 C38 H38A 109.5 . .
O37 C38 H38B 109.5 . .
O37 C38 H38C 109.5 . .
H38A C38 H38B 109.5 . .
H38A C38 H38C 109.5 . .
H38B C38 H38C 109.5 . .
C42 C41 C33 115.6(19) . .
C42 C41 C46 118.4(19) . .
C46 C41 C33 126.0(18) . .
C41 C42 H42 121.2 . .
C41 C42 C43 118(2) . .
C43 C42 H42 121.2 . .
C42 C43 H43 117.7 . .
C44 C43 C42 125(2) . .
C44 C43 H43 117.7 . .
C43 C44 C45 115.4(19) . .
C43 C44 C47 123(2) . .
C45 C44 C47 122(2) . .
C44 C45 H45 118.7 . .
C46 C45 C44 123(2) . .
C46 C45 H45 118.7 . .
C41 C46 H46 119.5 . .
C45 C46 C41 121(2) . .
C45 C46 H46 119.5 . .
O49 C47 O48 128(2) . .
O49 C47 C44 118(2) . .
O48 C47 C44 114(2) . .
C11 C16 C2 122.8(15) . .
C11 C16 C15 119.1(15) . .
C15 C16 C2 117.8(15) . .
C16 C11 C1 122.9(15) . .
C12 C11 C1 121.7(16) . .
C12 C11 C16 115.3(15) . .
C11 C12 H12 116.6 . .
C13 C12 C11 126.8(19) . .
C13 C12 H12 116.6 . .
C12 C13 C14 117.2(18) . .
C12 C13 C21 122.2(18) . .
C14 C13 C21 120.5(18) . .
O17 C14 C13 117.0(18) . .
C15 C14 O17 121.7(18) . .
C15 C14 C13 121.4(18) . .
C16 C15 H15 120.0 . .
C14 C15 C16 120.1(17) . .
C14 C15 H15 120.0 . .
O17 C18 H18A 109.5 . .
O17 C18 H18B 109.5 . .
O17 C18 H18C 109.5 . .
H18A C18 H18B 109.5 . .
H18A C18 H18C 109.5 . .
H18B C18 H18C 109.5 . .
C22 C21 C13 122(2) . .
C22 C21 C26 115.9(18) . .
C26 C21 C13 122.5(18) . .
C21 C22 H22 119.0 . .
C23 C22 C21 122(2) . .
C23 C22 H22 119.0 . .
C22 C23 H23 119.4 . .
C22 C23 C24 121(2) . .
C24 C23 H23 119.4 . .
C23 C24 C27 117(2) . .
C25 C24 C23 115(2) . .
C25 C24 C27 128(2) . .
C24 C25 H25 117.9 . .
C24 C25 C26 124(2) . .
C26 C25 H25 117.9 . .
C21 C26 H26 119.3 . .
C25 C26 C21 121.4(19) . .
C25 C26 H26 119.3 . .
O29 C27 C24 109(2) . .
O28 C27 O29 126(2) . .
O28 C27 C24 125(2) . .
O4D C2D O3D 109(4) . .
O4D C2D C1D 125(3) . .
O3D C2D C1D 126(3) . .
C2A O1A Zn1 134.8(11) . .
O1A C2A C3A 116.9(15) . .
O1A C2A N4A 120.2(14) . .
N4A C2A C3A 122.9(14) . .
C2A C3A H3AA 109.5 . .
C2A C3A H3AB 109.5 . .
C2A C3A H3AC 109.5 . .
H3AA C3A H3AB 109.5 . .
H3AA C3A H3AC 109.5 . .
H3AB C3A H3AC 109.5 . .
C2A N4A C5A 120.1(13) . .
C2A N4A C6A 122.7(13) . .
C6A N4A C5A 117.2(14) . .
N4A C5A H5AA 109.5 . .
N4A C5A H5AB 109.5 . .
N4A C5A H5AC 109.5 . .
H5AA C5A H5AB 109.5 . .
H5AA C5A H5AC 109.5 . .
H5AB C5A H5AC 109.5 . .
N4A C6A H6AA 109.5 . .
N4A C6A H6AB 109.5 . .
N4A C6A H6AC 109.5 . .
H6AA C6A H6AB 109.5 . .
H6AA C6A H6AC 109.5 . .
H6AB C6A H6AC 109.5 . .
C2B O1B Zn2 118(2) . .
O1B C2B C3B 112(4) . .
O1B C2B N4B 132(3) . .
N4B C2B C3B 116(3) . .
C2B C3B H3BA 109.5 . .
C2B C3B H3BB 109.5 . .
C2B C3B H3BC 109.5 . .
H3BA C3B H3BB 109.5 . .
H3BA C3B H3BC 109.5 . .
H3BB C3B H3BC 109.5 . .
C2B N4B C5B 124(2) . .
C2B N4B C6B 121(2) . .
C5B N4B C6B 114(2) . .
N4B C5B H5BA 109.5 . .
N4B C5B H5BB 109.5 . .
N4B C5B H5BC 109.5 . .
H5BA C5B H5BB 109.5 . .
H5BA C5B H5BC 109.5 . .
H5BB C5B H5BC 109.5 . .
N4B C6B H6BA 109.5 . .
N4B C6B H6BB 109.5 . .
N4B C6B H6BC 109.5 . .
H6BA C6B H6BB 109.5 . .
H6BA C6B H6BC 109.5 . .
H6BB C6B H6BC 109.5 . .
C2C O1C Zn2 143(3) . .
O1C C2C C3C 113(4) . .
O1C C2C N4C 127(3) . .
N4C C2C C3C 120(3) . .
C2C C3C H3CA 109.5 . .
C2C C3C H3CB 109.5 . .
C2C C3C H3CC 109.5 . .
H3CA C3C H3CB 109.5 . .
H3CA C3C H3CC 109.5 . .
H3CB C3C H3CC 109.5 . .
C2C N4C C5C 121(2) . .
C2C N4C C6C 123(2) . .
C5C N4C C6C 116(2) . .
N4C C5C H5CA 109.5 . .
N4C C5C H5CB 109.5 . .
N4C C5C H5CC 109.5 . .
H5CA C5C H5CB 109.5 . .
H5CA C5C H5CC 109.5 . .
H5CB C5C H5CC 109.5 . .
N4C C6C H6CA 109.5 . .
N4C C6C H6CB 109.5 . .
N4C C6C H6CC 109.5 . .
H6CA C6C H6CB 109.5 . .
H6CA C6C H6CC 109.5 . .
H6CB C6C H6CC 109.5 . .
C2D C1D H1DA 109.5 . .
C2D C1D H1DB 109.5 . .
C2D C1D H1DC 109.5 . .
H1DA C1D H1DB 109.5 . .
H1DA C1D H1DC 109.5 . .
H1DB C1D H1DC 109.5 . .

loop_
_geom_bond_atom_site_label_1
_geom_bond_atom_site_label_2
_geom_bond_distance
_geom_bond_site_symmetry_2
C1 H1A 0.9900 .
C1 H1B 0.9900 .
C1 C56 1.503(18) .
C1 C11 1.526(18) .
Zn1 O68 1.969(14) 7_576
Zn1 O49 1.967(14) .
Zn1 O29 1.957(16) 6_657
Zn1 O1A 1.980(14) .
O57 C54 1.384(18) .
O57 C58 1.455(18) .
C3 H3A 0.9900 .
C3 H3B 0.9900 .
C3 C51 1.507(18) .
C3 C36 1.506(18) .
Zn2 O69 1.966(15) 7_576
Zn2 O48 1.959(15) .
Zn2 O28 1.976(18) 6_657
Zn2 O4D 2.00(3) .
Zn2 O3D 2.42(3) .
Zn2 O1B 2.08(3) .
Zn2 O1C 2.08(3) .
O69 Zn2 1.966(15) 7_575
O69 C67 1.20(2) .
C2 H2A 0.9900 .
C2 H2B 0.9900 .
C2 C31 1.509(18) .
C2 C16 1.511(18) .
O68 Zn1 1.969(14) 7_575
O68 C67 1.30(2) .
O37 C34 1.386(18) .
O37 C38 1.475(19) .
O49 C47 1.19(2) .
O48 C47 1.27(3) .
O17 C14 1.388(19) .
O17 C18 1.41(2) .
O29 Zn1 1.957(15) 6_557
O29 C27 1.31(3) .
O28 Zn2 1.976(18) 6_557
O28 C27 1.20(2) .
C56 C51 1.41(2) .
C56 C55 1.399(19) .
C51 C52 1.371(19) .
C52 H52 0.9500 .
C52 C53 1.38(2) .
O4D C2D 1.22(3) .
C53 C54 1.40(2) .
C53 C61 1.51(2) .
O3D C2D 1.25(3) .
C54 C55 1.39(2) .
C55 H55 0.9500 .
C58 H58A 0.9800 .
C58 H58B 0.9800 .
C58 H58C 0.9800 .
C61 C62 1.40(3) .
C61 C66 1.38(3) .
C62 H62 0.9500 .
C62 C63 1.39(3) .
C63 H63 0.9500 .
C63 C64 1.36(3) .
C64 C65 1.38(3) .
C64 C67 1.50(2) .
C65 H65 0.9500 .
C65 C66 1.43(3) .
C66 H66 0.9500 .
C36 C31 1.42(2) .
C36 C35 1.391(19) .
C31 C32 1.418(19) .
C32 H32 0.9500 .
C32 C33 1.34(2) .
C33 C34 1.46(2) .
C33 C41 1.50(2) .
C34 C35 1.38(2) .
C35 H35 0.9500 .
C38 H38A 0.9800 .
C38 H38B 0.9800 .
C38 H38C 0.9800 .
C41 C42 1.36(3) .
C41 C46 1.41(3) .
C42 H42 0.9500 .
C42 C43 1.44(3) .
C43 H43 0.9500 .
C43 C44 1.33(3) .
C44 C45 1.40(3) .
C44 C47 1.51(2) .
C45 H45 0.9500 .
C45 C46 1.35(3) .
C46 H46 0.9500 .
C16 C11 1.42(2) .
C16 C15 1.457(18) .
C11 C12 1.398(19) .
C12 H12 0.9500 .
C12 C13 1.31(2) .
C13 C14 1.44(3) .
C13 C21 1.50(2) .
C14 C15 1.32(2) .
C15 H15 0.9500 .
C18 H18A 0.9800 .
C18 H18B 0.9800 .
C18 H18C 0.9800 .
C21 C22 1.38(3) .
C21 C26 1.41(3) .
C22 H22 0.9500 .
C22 C23 1.38(3) .
C23 H23 0.9500 .
C23 C24 1.45(3) .
C24 C25 1.33(3) .
C24 C27 1.50(2) .
C25 H25 0.9500 .
C25 C26 1.38(2) .
C26 H26 0.9500 .
C2D C1D 1.55(6) .
O1A C2A 1.234(8) .
C2A C3A 1.505(8) .
C2A N4A 1.309(8) .
C3A H3AA 0.9800 .
C3A H3AB 0.9800 .
C3A H3AC 0.9800 .
N4A C5A 1.464(8) .
N4A C6A 1.458(8) .
C5A H5AA 0.9800 .
C5A H5AB 0.9800 .
C5A H5AC 0.9800 .
C6A H6AA 0.9800 .
C6A H6AB 0.9800 .
C6A H6AC 0.9800 .
O1B C2B 1.230(9) .
C2B C3B 1.502(9) .
C2B N4B 1.303(9) .
C3B H3BA 0.9800 .
C3B H3BB 0.9800 .
C3B H3BC 0.9800 .
N4B C5B 1.463(9) .
N4B C6B 1.465(9) .
C5B H5BA 0.9800 .
C5B H5BB 0.9800 .
C5B H5BC 0.9800 .
C6B H6BA 0.9800 .
C6B H6BB 0.9800 .
C6B H6BC 0.9800 .
O1C C2C 1.231(9) .
C2C C3C 1.502(9) .
C2C N4C 1.302(9) .
C3C H3CA 0.9800 .
C3C H3CB 0.9800 .
C3C H3CC 0.9800 .
N4C C5C 1.465(9) .
N4C C6C 1.465(9) .
C5C H5CA 0.9800 .
C5C H5CB 0.9800 .
C5C H5CC 0.9800 .
C6C H6CA 0.9800 .
C6C H6CB 0.9800 .
C6C H6CC 0.9800 .
C1D H1DA 0.9800 .
C1D H1DB 0.9800 .
C1D H1DC 0.9800 .

loop_
_geom_torsion_atom_site_label_1
_geom_torsion_atom_site_label_2
_geom_torsion_atom_site_label_3
_geom_torsion_atom_site_label_4
_geom_torsion
_geom_torsion_site_symmetry_1
C1 C56 C51 C3 -1(3) .
C1 C56 C51 C52 -179.2(16) .
C1 C56 C55 C54 -178.4(16) .
C1 C11 C12 C13 -178.1(18) .
Zn1 O68 C67 O69 7(3) 7_575
Zn1 O68 C67 C64 178.7(13) 7_575
Zn1 O49 C47 O48 5(4) .
Zn1 O49 C47 C44 -172.8(14) .
Zn1 O29 C27 O28 10(3) 6_557
Zn1 O29 C27 C24 -165.1(11) 6_557
Zn1 O1A C2A C3A 7(2) .
Zn1 O1A C2A N4A -172.0(14) .
O57 C54 C55 C56 174.5(16) .
C3 C51 C52 C53 -178.0(16) .
C3 C36 C31 C2 -7(3) .
C3 C36 C31 C32 -178.8(16) .
C3 C36 C35 C34 179.5(16) .
Zn2 O69 C67 O68 -30(4) 7_575
Zn2 O69 C67 C64 158.8(17) 7_575
Zn2 O48 C47 O49 52(4) .
Zn2 O48 C47 C44 -129.8(18) .
Zn2 O28 C27 O29 -49(4) 6_557
Zn2 O28 C27 C24 125(2) 6_557
Zn2 O4D C2D O3D -36(3) .
Zn2 O4D C2D C1D 144(3) .
Zn2 O3D C2D O4D 28(3) .
Zn2 O3D C2D C1D -152(3) .
Zn2 O1B C2B C3B 66(3) .
Zn2 O1B C2B N4B -112(5) .
Zn2 O1C C2C C3C -38(4) .
Zn2 O1C C2C N4C 142(5) .
C2 C31 C32 C33 179.6(17) .
C2 C16 C11 C1 2(3) .
C2 C16 C11 C12 -178.3(16) .
C2 C16 C15 C14 179.5(17) .
O37 C34 C35 C36 175.0(16) .
O17 C14 C15 C16 176.0(16) .
C56 C1 C11 C16 -95(2) .
C56 C1 C11 C12 85(2) .
C56 C51 C52 C53 0(3) .
C51 C3 C36 C31 99.9(19) .
C51 C3 C36 C35 -84(2) .
C51 C56 C55 C54 7(3) .
C51 C52 C53 C54 3(3) .
C51 C52 C53 C61 -174.4(17) .
C52 C53 C54 O57 -180.0(15) .
C52 C53 C54 C55 -2(3) .
C52 C53 C61 C62 39(3) .
C52 C53 C61 C66 -135(2) .
C53 C54 C55 C56 -4(3) .
C53 C61 C62 C63 -176.6(19) .
C53 C61 C66 C65 171.9(18) .
C54 C53 C61 C62 -138(2) .
C54 C53 C61 C66 48(3) .
C55 C56 C51 C3 172.8(15) .
C55 C56 C51 C52 -5(2) .
C58 O57 C54 C53 174.9(16) .
C58 O57 C54 C55 -4(2) .
C61 C53 C54 O57 -2(3) .
C61 C53 C54 C55 176.4(16) .
C61 C62 C63 C64 5(4) .
C62 C61 C66 C65 -2(3) .
C62 C63 C64 C65 -3(3) .
C62 C63 C64 C67 173(2) .
C63 C64 C65 C66 -2(3) .
C63 C64 C67 O69 -177(2) .
C63 C64 C67 O68 12(3) .
C64 C65 C66 C61 5(3) .
C65 C64 C67 O69 -1(3) .
C65 C64 C67 O68 -172.6(19) .
C66 C61 C62 C63 -2(3) .
C67 C64 C65 C66 -178.0(18) .
C36 C3 C51 C56 -93(2) .
C36 C3 C51 C52 85(2) .
C36 C31 C32 C33 -8(3) .
C31 C2 C16 C11 93(2) .
C31 C2 C16 C15 -81(2) .
C31 C36 C35 C34 -4(3) .
C31 C32 C33 C34 10(3) .
C31 C32 C33 C41 -175.4(17) .
C32 C33 C34 O37 -178.7(16) .
C32 C33 C34 C35 -9(3) .
C32 C33 C41 C42 45(3) .
C32 C33 C41 C46 -134(2) .
C33 C34 C35 C36 6(3) .
C33 C41 C42 C43 -178.6(18) .
C33 C41 C46 C45 175.7(18) .
C34 C33 C41 C42 -140.6(19) .
C34 C33 C41 C46 40(3) .
C35 C36 C31 C2 176.2(16) .
C35 C36 C31 C32 5(2) .
C38 O37 C34 C33 169.2(18) .
C38 O37 C34 C35 0(3) .
C41 C33 C34 O37 7(2) .
C41 C33 C34 C35 176.7(17) .
C41 C42 C43 C44 3(4) .
C42 C41 C46 C45 -4(3) .
C42 C43 C44 C45 -4(3) .
C42 C43 C44 C47 173(2) .
C43 C44 C45 C46 1(3) .
C43 C44 C47 O49 -168(2) .
C43 C44 C47 O48 14(3) .
C44 C45 C46 C41 3(3) .
C45 C44 C47 O49 8(3) .
C45 C44 C47 O48 -170(2) .
C46 C41 C42 C43 1(3) .
C47 C44 C45 C46 -176(2) .
C16 C2 C31 C36 -92(2) .
C16 C2 C31 C32 79(2) .
C16 C11 C12 C13 2(3) .
C11 C1 C56 C51 94(2) .
C11 C1 C56 C55 -80(2) .
C11 C16 C15 C14 5(3) .
C11 C12 C13 C14 -1(3) .
C11 C12 C13 C21 -177.4(18) .
C12 C13 C14 O17 -178.0(17) .
C12 C13 C14 C15 2(3) .
C12 C13 C21 C22 38(3) .
C12 C13 C21 C26 -145(2) .
C13 C14 C15 C16 -4(3) .
C13 C21 C22 C23 178.0(18) .
C13 C21 C26 C25 -177.5(17) .
C14 C13 C21 C22 -138(2) .
C14 C13 C21 C26 38(3) .
C15 C16 C11 C1 176.4(15) .
C15 C16 C11 C12 -4(2) .
C18 O17 C14 C13 177.4(19) .
C18 O17 C14 C15 -2(3) .
C21 C13 C14 O17 -2(3) .
C21 C13 C14 C15 178.2(18) .
C21 C22 C23 C24 -3(3) .
C22 C21 C26 C25 0(3) .
C22 C23 C24 C25 5(3) .
C22 C23 C24 C27 -174.3(17) .
C23 C24 C25 C26 -4(3) .
C23 C24 C27 O29 175.4(16) .
C23 C24 C27 O28 1(3) .
C24 C25 C26 C21 3(3) .
C25 C24 C27 O29 -3(3) .
C25 C24 C27 O28 -178(2) .
C26 C21 C22 C23 1(3) .
C27 C24 C25 C26 174.4(18) .
O1A C2A N4A C5A -4(3) .
O1A C2A N4A C6A 176.1(18) .
C3A C2A N4A C5A 176.8(17) .
C3A C2A N4A C6A -3(3) .
O1B C2B N4B C5B 2(9) .
O1B C2B N4B C6B -168(4) .
C3B C2B N4B C5B -176(5) .
C3B C2B N4B C6B 14(8) .
O1C C2C N4C C5C 2(8) .
O1C C2C N4C C6C 179(4) .
C3C C2C N4C C5C -178(5) .
C3C C2C N4C C6C -1(8) .

loop_
_platon_squeeze_void_nr
_platon_squeeze_void_average_x
_platon_squeeze_void_average_y
_platon_squeeze_void_average_z
_platon_squeeze_void_volume
_platon_squeeze_void_count_electrons
_platon_squeeze_void_content
1 0.000 -0.006 0.000 435 92 '2(C4 H9 N O)'
2 0.000 0.746 0.500 435 92 '2(C4 H9 N O)'
3 0.244 0.750 0.260 7 1 ' '
4 0.244 0.750 0.760 7 1 ' '
5 0.256 0.250 0.260 7 1 ' '
6 0.256 0.250 0.760 7 1 ' '
7 0.500 0.564 0.000 435 92 '2(C4 H9 N O)'
8 0.500 0.929 0.500 435 92 '2(C4 H9 N O)'
9 0.744 0.750 0.240 7 1 ' '
10 0.744 0.750 0.740 7 1 ' '
11 0.756 0.250 0.240 7 1 ' '
12 0.756 0.250 0.740 7 1 ' '

loop_
_twin_individual_id
_twin_individual_mass_fraction_refined
_oxdiff_twin_reflns_isolated
_oxdiff_twin_reflns_overlapped
_twin_individual_twin_lattice_type
_twin_individual_twin_matrix_11
_twin_individual_twin_matrix_12
_twin_individual_twin_matrix_13
_twin_individual_twin_matrix_21
_twin_individual_twin_matrix_22
_twin_individual_twin_matrix_23
_twin_individual_twin_matrix_31
_twin_individual_twin_matrix_32
_twin_individual_twin_matrix_33
1 0.710(3) 45393 11513 ref 1.0000 0.0000 0.0000 0.0000 1.0000 0.0000 0.0000 0.0000 1.0000
2 0.290(3) 45516 11512 nmt -0.9970 -0.0713 -0.0610 0.0033 -0.9802 0.0514 -0.0912 0.7395 0.9770
